data_4086481
loop_
_publ_author_name
'Korb, Marcus'
'Swarts, Pieter J.'
'Miesel, Dominique'
'Hildebrandt, Alexander'
'Swarts, Jannie C.'
'Lang, Heinrich'

_publ_section_title
;
 Nucleophilic Aromatic Substitution Reactions for the Synthesis of
 Ferrocenyl Aryl Ethers
;
_journal_issue 9
_journal_name_full Organometallics
_journal_page_first 1287
_journal_paper_doi 10.1021/acs.organomet.6b00157
_journal_volume 35
_journal_year 2016
_chemical_formula_moiety 'C17 H11 F3 Fe N2 O7 S'
_chemical_formula_sum 'C17 H11 F3 Fe N2 O7 S'
_chemical_formula_weight 500.19
_chemical_name_systematic
;
 ?
;
_space_group_crystal_system triclinic
_space_group_IT_number 2
_space_group_name_Hall '-P 1'
_space_group_name_H-M_alt 'P -1'
_symmetry_space_group_name_Hall '-P 1'
_symmetry_space_group_name_H-M 'P -1'
_atom_sites_solution_hydrogens geom
_audit_creation_method SHELXL-2013
_cell_angle_alpha 99.292(5)
_cell_angle_beta 92.546(5)
_cell_angle_gamma 105.141(5)
_cell_formula_units_Z 2
_cell_length_a 7.4788(5)
_cell_length_b 8.7046(5)
_cell_length_c 14.8166(9)
_cell_measurement_reflns_used 2806
_cell_measurement_temperature 110(2)
_cell_measurement_theta_max 28.0710
_cell_measurement_theta_min 4.0430
_cell_volume 915.05(10)
_computing_cell_refinement
;
CrysAlisPro, Agilent Technologies,
Version 1.171.37.31 (release 14-01-2014 CrysAlis171 .NET)
(compiled Jan 14 2014,18:38:05)
;
_computing_data_collection
;
CrysAlisPro, Agilent Technologies,
Version 1.171.37.31 (release 14-01-2014 CrysAlis171 .NET)
(compiled Jan 14 2014,18:38:05)
;
_computing_data_reduction
;
CrysAlisPro, Agilent Technologies,
Version 1.171.37.31 (release 14-01-2014 CrysAlis171 .NET)
(compiled Jan 14 2014,18:38:05)
;
_computing_structure_refinement 'SHELXL-2013 (Sheldrick, 2013)'
_computing_structure_solution 'SHELXS-2013 (Sheldrick, 2013)'
_diffrn_ambient_temperature 110(2)
_diffrn_measured_fraction_theta_full 0.996
_diffrn_measured_fraction_theta_max 0.996
_diffrn_measurement_device_type 'oxford gemini s'
_diffrn_measurement_method '\w scans'
_diffrn_radiation_monochromator graphite
_diffrn_radiation_source 'fine-focus sealed tube'
_diffrn_radiation_type MoK\a
_diffrn_radiation_wavelength 0.71073
_diffrn_reflns_av_R_equivalents 0.0270
_diffrn_reflns_av_unetI/netI 0.0445
_diffrn_reflns_Laue_measured_fraction_full 0.996
_diffrn_reflns_Laue_measured_fraction_max 0.996
_diffrn_reflns_limit_h_max 8
_diffrn_reflns_limit_h_min -9
_diffrn_reflns_limit_k_max 10
_diffrn_reflns_limit_k_min -9
_diffrn_reflns_limit_l_max 17
_diffrn_reflns_limit_l_min -17
_diffrn_reflns_number 6303
_diffrn_reflns_point_group_measured_fraction_full 0.996
_diffrn_reflns_point_group_measured_fraction_max 0.996
_diffrn_reflns_theta_full 25.500
_diffrn_reflns_theta_max 25.499
_diffrn_reflns_theta_min 3.044
_diffrn_standards_decay_% 0
_diffrn_standards_interval_count 50
_diffrn_standards_interval_time 10
_diffrn_standards_number 2
_exptl_absorpt_coefficient_mu 1.015
_exptl_absorpt_correction_T_max 1.00000
_exptl_absorpt_correction_T_min 0.76925
_exptl_absorpt_correction_type multi-scan
_exptl_absorpt_process_details
;
CrysAlisPro, Agilent Technologies,
Version 1.171.37.31 (release 14-01-2014 CrysAlis171 .NET)
(compiled Jan 14 2014,18:38:05)
Empirical absorption correction using spherical harmonics,
 implemented in SCALE3 ABSPACK scaling algorithm.
;
_exptl_crystal_colour orange
_exptl_crystal_density_diffrn 1.815
_exptl_crystal_description block
_exptl_crystal_F_000 504
_exptl_crystal_size_max 0.3
_exptl_crystal_size_mid 0.2
_exptl_crystal_size_min 0.1
_refine_diff_density_max 0.359
_refine_diff_density_min -0.434
_refine_diff_density_rms 0.070
_refine_ls_extinction_method none
_refine_ls_goodness_of_fit_ref 1.048
_refine_ls_hydrogen_treatment constr
_refine_ls_matrix_type full
_refine_ls_number_parameters 280
_refine_ls_number_reflns 3387
_refine_ls_number_restraints 0
_refine_ls_restrained_S_all 1.048
_refine_ls_R_factor_all 0.0449
_refine_ls_R_factor_gt 0.0357
_refine_ls_shift/su_max 0.001
_refine_ls_shift/su_mean 0.000
_refine_ls_structure_factor_coef Fsqd
_refine_ls_weighting_details 'w=1/[\s^2^(Fo^2^)+(0.0393P)^2^+0.2405P] where P=(Fo^2^+2Fc^2^)/3'
_refine_ls_weighting_scheme calc
_refine_ls_wR_factor_gt 0.0811
_refine_ls_wR_factor_ref 0.0863
_reflns_Friedel_coverage 0.000
_reflns_number_gt 2890
_reflns_number_total 3387
_reflns_threshold_expression 'I > 2\s(I)'
_cod_data_source_file om6b00157_si_002.cif
_cod_data_source_block MK-390-A-F3
_cod_depositor_comments 'Adding full bibliography for 4086474--4086481.cif.'
_cod_database_code 4086481
_shelx_space_group_comment
;
The symmetry employed for this shelxl refinement is uniquely defined
by the following loop, which should always be used as a source of
symmetry information in preference to the above space-group names.
They are only intended as comments.
;
_shelxl_version_number 2013-4

loop_
_space_group_symop_operation_xyz
'x, y, z'
'-x, -y, -z'

loop_
_atom_site_label
_atom_site_type_symbol
_atom_site_fract_x
_atom_site_fract_y
_atom_site_fract_z
_atom_site_U_iso_or_equiv
_atom_site_adp_type
_atom_site_occupancy
_atom_site_site_symmetry_order
_atom_site_calc_flag
_atom_site_refinement_flags_posn
_atom_site_refinement_flags_adp
C1 C 0.8043(3) -0.0704(3) 0.30877(16) 0.0180(5) Uani 1 1 d . .
C2 C 0.7010(3) -0.1424(3) 0.22096(16) 0.0160(5) Uani 1 1 d . .
C3 C 0.7524(3) -0.2829(3) 0.18678(16) 0.0198(5) Uani 1 1 d . .
H3 H 0.7082 -0.3513 0.1308 0.024 Uiso 1 1 calc R U
C4 C 0.8845(3) -0.3017(3) 0.25304(17) 0.0221(6) Uani 1 1 d . .
H4 H 0.9402 -0.3862 0.2478 0.027 Uiso 1 1 calc R U
C5 C 0.9179(3) -0.1721(3) 0.32806(17) 0.0205(5) Uani 1 1 d . .
H5 H 0.9989 -0.1560 0.3803 0.025 Uiso 1 1 calc R U
C6 C 0.3816(4) -0.3021(4) 0.3490(2) 0.0405(8) Uani 1 1 d . .
H6 H 0.3145 -0.2289 0.3400 0.049 Uiso 1 1 calc R U
C7 C 0.3797(4) -0.4440(4) 0.2878(2) 0.0331(7) Uani 1 1 d . .
H7 H 0.3108 -0.4821 0.2310 0.040 Uiso 1 1 calc R U
C8 C 0.5011(4) -0.5177(4) 0.3282(2) 0.0341(7) Uani 1 1 d . .
H8 H 0.5265 -0.6136 0.3026 0.041 Uiso 1 1 calc R U
C9 C 0.5771(4) -0.4228(4) 0.4130(2) 0.0391(8) Uani 1 1 d . .
H9 H 0.6623 -0.4442 0.4535 0.047 Uiso 1 1 calc R U
C10 C 0.5040(4) -0.2911(4) 0.4267(2) 0.0434(8) Uani 1 1 d . .
H10 H 0.5309 -0.2094 0.4781 0.052 Uiso 1 1 calc R U
C11 C 0.6273(3) 0.0343(3) 0.13009(15) 0.0170(5) Uani 1 1 d . .
C12 C 0.5061(3) 0.1241(3) 0.10962(15) 0.0159(5) Uani 1 1 d . .
C13 C 0.5566(3) 0.2434(3) 0.05612(16) 0.0179(5) Uani 1 1 d . .
H13 H 0.4761 0.3040 0.0432 0.021 Uiso 1 1 calc R U
C14 C 0.7285(3) 0.2691(3) 0.02291(16) 0.0172(5) Uani 1 1 d . .
C15 C 0.8540(3) 0.1856(3) 0.04442(16) 0.0197(5) Uani 1 1 d . .
H15 H 0.9708 0.2074 0.0223 0.024 Uiso 1 1 calc R U
C16 C 0.8041(3) 0.0699(3) 0.09890(16) 0.0198(5) Uani 1 1 d . .
H16 H 0.8889 0.0152 0.1150 0.024 Uiso 1 1 calc R U
C17 C 0.9859(4) 0.2570(4) 0.3636(2) 0.0343(7) Uani 1 1 d . .
N1 N 0.3185(3) 0.0976(3) 0.14116(13) 0.0195(5) Uani 1 1 d . .
N2 N 0.7783(3) 0.3870(3) -0.03839(14) 0.0205(5) Uani 1 1 d . .
O1 O 0.5670(2) -0.0849(2) 0.17928(11) 0.0192(4) Uani 1 1 d . .
O2 O 0.2438(2) -0.0317(2) 0.16319(13) 0.0296(4) Uani 1 1 d . .
O3 O 0.2446(2) 0.2068(2) 0.14143(15) 0.0370(5) Uani 1 1 d . .
O4 O 0.6784(2) 0.4771(2) -0.04398(13) 0.0296(4) Uani 1 1 d . .
O5 O 0.9150(2) 0.3883(2) -0.08083(12) 0.0249(4) Uani 1 1 d . .
O6 O 0.6250(3) 0.1444(2) 0.35199(13) 0.0303(4) Uani 1 1 d . .
O7 O 0.8149(3) 0.0803(2) 0.47524(12) 0.0303(4) Uani 1 1 d . .
F1 F 1.1411(2) 0.2158(2) 0.37636(14) 0.0511(5) Uani 1 1 d . .
F2 F 0.9955(3) 0.3915(2) 0.42197(12) 0.0535(5) Uani 1 1 d . .
F3 F 0.9717(2) 0.2884(2) 0.27946(11) 0.0441(5) Uani 1 1 d . .
S1 S 0.78300(9) 0.09690(8) 0.38222(4) 0.02217(16) Uani 1 1 d . .
Fe1 Fe 0.64160(5) -0.29111(4) 0.31063(2) 0.01828(12) Uani 1 1 d . .

loop_
_atom_site_aniso_label
_atom_site_aniso_U_11
_atom_site_aniso_U_22
_atom_site_aniso_U_33
_atom_site_aniso_U_23
_atom_site_aniso_U_13
_atom_site_aniso_U_12
C1 0.0166(12) 0.0223(14) 0.0159(12) 0.0056(10) 0.0044(10) 0.0049(10)
C2 0.0159(12) 0.0187(13) 0.0147(12) 0.0071(10) 0.0021(10) 0.0043(10)
C3 0.0230(13) 0.0208(14) 0.0140(12) 0.0049(10) 0.0050(10) 0.0015(10)
C4 0.0218(13) 0.0247(15) 0.0241(14) 0.0094(11) 0.0100(11) 0.0092(11)
C5 0.0185(12) 0.0272(15) 0.0176(12) 0.0087(11) 0.0037(10) 0.0063(11)
C6 0.0272(15) 0.0388(19) 0.068(2) 0.0296(17) 0.0293(16) 0.0140(14)
C7 0.0217(14) 0.0420(19) 0.0311(16) 0.0167(14) 0.0022(12) -0.0051(12)
C8 0.0341(16) 0.0266(16) 0.0451(18) 0.0181(14) 0.0147(14) 0.0051(13)
C9 0.0319(16) 0.055(2) 0.0319(17) 0.0279(16) 0.0049(14) 0.0014(15)
C10 0.0447(18) 0.048(2) 0.0271(16) 0.0017(14) 0.0250(15) -0.0061(15)
C11 0.0201(12) 0.0180(13) 0.0113(11) 0.0021(10) 0.0007(10) 0.0026(10)
C12 0.0128(11) 0.0208(13) 0.0124(11) 0.0012(10) 0.0020(9) 0.0023(10)
C13 0.0184(12) 0.0192(13) 0.0161(12) 0.0029(10) -0.0019(10) 0.0060(10)
C14 0.0198(12) 0.0165(13) 0.0144(12) 0.0048(10) 0.0035(10) 0.0020(10)
C15 0.0161(12) 0.0243(14) 0.0186(13) 0.0049(11) 0.0049(10) 0.0043(10)
C16 0.0172(12) 0.0249(14) 0.0195(13) 0.0066(11) 0.0020(10) 0.0079(10)
C17 0.0420(18) 0.0256(16) 0.0275(15) 0.0005(13) 0.0040(13) -0.0022(13)
N1 0.0151(10) 0.0256(13) 0.0165(10) 0.0030(9) 0.0007(8) 0.0036(9)
N2 0.0219(11) 0.0198(12) 0.0188(11) 0.0037(9) 0.0025(9) 0.0035(9)
O1 0.0165(8) 0.0238(10) 0.0199(9) 0.0116(7) 0.0023(7) 0.0052(7)
O2 0.0222(9) 0.0298(11) 0.0411(12) 0.0177(9) 0.0130(9) 0.0060(8)
O3 0.0255(10) 0.0344(12) 0.0627(14) 0.0207(10) 0.0179(10) 0.0185(9)
O4 0.0324(10) 0.0312(11) 0.0326(11) 0.0159(9) 0.0086(9) 0.0144(9)
O5 0.0252(9) 0.0289(11) 0.0221(9) 0.0078(8) 0.0117(8) 0.0063(8)
O6 0.0334(10) 0.0290(11) 0.0316(10) 0.0029(9) 0.0036(9) 0.0155(9)
O7 0.0362(11) 0.0359(12) 0.0176(9) 0.0016(8) 0.0037(8) 0.0091(9)
F1 0.0280(9) 0.0488(12) 0.0668(13) 0.0080(10) 0.0006(9) -0.0046(8)
F2 0.0745(13) 0.0272(10) 0.0403(11) -0.0128(8) 0.0125(10) -0.0083(9)
F3 0.0580(11) 0.0334(10) 0.0304(9) 0.0068(8) 0.0089(8) -0.0075(8)
S1 0.0244(3) 0.0224(4) 0.0189(3) 0.0020(3) 0.0033(3) 0.0059(3)
Fe1 0.0187(2) 0.0210(2) 0.0170(2) 0.00738(15) 0.00526(15) 0.00559(15)

loop_
_atom_type_symbol
_atom_type_description
_atom_type_scat_dispersion_real
_atom_type_scat_dispersion_imag
_atom_type_scat_source
C C 0.0033 0.0016 'International Tables Vol C Tables 4.2.6.8 and 6.1.1.4'
N N 0.0061 0.0033 'International Tables Vol C Tables 4.2.6.8 and 6.1.1.4'
O O 0.0106 0.0060 'International Tables Vol C Tables 4.2.6.8 and 6.1.1.4'
F F 0.0171 0.0103 'International Tables Vol C Tables 4.2.6.8 and 6.1.1.4'
S S 0.1246 0.1234 'International Tables Vol C Tables 4.2.6.8 and 6.1.1.4'
Fe Fe 0.3463 0.8444 'International Tables Vol C Tables 4.2.6.8 and 6.1.1.4'
H H 0.0000 0.0000 'International Tables Vol C Tables 4.2.6.8 and 6.1.1.4'

loop_
_geom_angle_atom_site_label_1
_geom_angle_atom_site_label_2
_geom_angle_atom_site_label_3
_geom_angle
C5 C1 C2 107.3(2)
C5 C1 S1 125.45(18)
C2 C1 S1 127.08(18)
C5 C1 Fe1 70.99(14)
C2 C1 Fe1 68.51(13)
S1 C1 Fe1 121.71(13)
O1 C2 C3 126.0(2)
O1 C2 C1 125.4(2)
C3 C2 C1 108.5(2)
O1 C2 Fe1 122.67(15)
C3 C2 Fe1 72.19(13)
C1 C2 Fe1 69.02(13)
C2 C3 C4 107.6(2)
C2 C3 Fe1 67.24(13)
C4 C3 Fe1 70.05(14)
C2 C3 H3 126.2
C4 C3 H3 126.2
Fe1 C3 H3 128.0
C5 C4 C3 109.4(2)
C5 C4 Fe1 69.14(14)
C3 C4 Fe1 69.52(13)
C5 C4 H4 125.3
C3 C4 H4 125.3
Fe1 C4 H4 127.6
C4 C5 C1 107.3(2)
C4 C5 Fe1 70.55(14)
C1 C5 Fe1 67.52(13)
C4 C5 H5 126.4
C1 C5 H5 126.4
Fe1 C5 H5 127.1
C7 C6 C10 107.5(3)
C7 C6 Fe1 70.03(16)
C10 C6 Fe1 70.08(16)
C7 C6 H6 126.2
C10 C6 H6 126.2
Fe1 C6 H6 125.2
C8 C7 C6 107.4(3)
C8 C7 Fe1 69.98(15)
C6 C7 Fe1 69.57(16)
C8 C7 H7 126.3
C6 C7 H7 126.3
Fe1 C7 H7 125.7
C9 C8 C7 108.6(3)
C9 C8 Fe1 70.23(17)
C7 C8 Fe1 69.75(16)
C9 C8 H8 125.7
C7 C8 H8 125.7
Fe1 C8 H8 125.9
C10 C9 C8 108.2(3)
C10 C9 Fe1 70.08(16)
C8 C9 Fe1 69.91(16)
C10 C9 H9 125.9
C8 C9 H9 125.9
Fe1 C9 H9 125.7
C9 C10 C6 108.3(3)
C9 C10 Fe1 70.35(17)
C6 C10 Fe1 69.35(16)
C9 C10 H10 125.8
C6 C10 H10 125.8
Fe1 C10 H10 126.0
O1 C11 C16 122.8(2)
O1 C11 C12 118.3(2)
C16 C11 C12 118.9(2)
C13 C12 C11 121.1(2)
C13 C12 N1 116.1(2)
C11 C12 N1 122.8(2)
C14 C13 C12 118.2(2)
C14 C13 H13 120.9
C12 C13 H13 120.9
C13 C14 C15 122.1(2)
C13 C14 N2 118.6(2)
C15 C14 N2 119.3(2)
C16 C15 C14 119.3(2)
C16 C15 H15 120.3
C14 C15 H15 120.3
C15 C16 C11 120.3(2)
C15 C16 H16 119.8
C11 C16 H16 119.8
F1 C17 F2 108.5(2)
F1 C17 F3 108.9(3)
F2 C17 F3 107.8(2)
F1 C17 S1 111.1(2)
F2 C17 S1 109.5(2)
F3 C17 S1 110.9(2)
O3 N1 O2 123.7(2)
O3 N1 C12 117.0(2)
O2 N1 C12 119.3(2)
O5 N2 O4 124.5(2)
O5 N2 C14 118.1(2)
O4 N2 C14 117.4(2)
C11 O1 C2 117.50(17)
O7 S1 O6 121.25(12)
O7 S1 C1 110.42(11)
O6 S1 C1 110.42(11)
O7 S1 C17 104.50(12)
O6 S1 C17 105.31(13)
C1 S1 C17 103.04(13)
C2 Fe1 C1 42.47(9)
C2 Fe1 C6 109.38(11)
C1 Fe1 C6 115.90(11)
C2 Fe1 C7 114.06(10)
C1 Fe1 C7 147.09(11)
C6 Fe1 C7 40.40(12)
C2 Fe1 C5 70.06(9)
C1 Fe1 C5 41.49(9)
C6 Fe1 C5 147.97(13)
C7 Fe1 C5 170.45(11)
C2 Fe1 C8 145.09(11)
C1 Fe1 C8 171.63(11)
C6 Fe1 C8 67.53(12)
C7 Fe1 C8 40.26(11)
C5 Fe1 C8 131.73(11)
C2 Fe1 C10 134.57(12)
C1 Fe1 C10 110.27(12)
C6 Fe1 C10 40.57(13)
C7 Fe1 C10 67.71(12)
C5 Fe1 C10 116.18(12)
C8 Fe1 C10 66.87(13)
C2 Fe1 C9 173.64(12)
C1 Fe1 C9 133.04(11)
C6 Fe1 C9 67.55(12)
C7 Fe1 C9 67.57(11)
C5 Fe1 C9 109.35(11)
C8 Fe1 C9 39.86(12)
C10 Fe1 C9 39.58(13)
C2 Fe1 C3 40.57(9)
C1 Fe1 C3 69.55(10)
C6 Fe1 C3 132.56(12)
C7 Fe1 C3 108.28(11)
C5 Fe1 C3 68.79(9)
C8 Fe1 C3 114.34(11)
C10 Fe1 C3 172.77(12)
C9 Fe1 C3 145.58(12)
C2 Fe1 C4 68.47(9)
C1 Fe1 C4 68.74(10)
C6 Fe1 C4 171.18(13)
C7 Fe1 C4 131.81(12)
C5 Fe1 C4 40.31(10)
C8 Fe1 C4 108.99(11)
C10 Fe1 C4 146.69(12)
C9 Fe1 C4 115.44(11)
C3 Fe1 C4 40.43(9)

loop_
_geom_bond_atom_site_label_1
_geom_bond_atom_site_label_2
_geom_bond_distance
C1 C5 1.429(3)
C1 C2 1.441(3)
C1 S1 1.719(3)
C1 Fe1 1.993(2)
C2 O1 1.394(3)
C2 C3 1.401(3)
C2 Fe1 1.986(2)
C3 C4 1.420(3)
C3 Fe1 2.051(2)
C3 H3 0.9300
C4 C5 1.412(4)
C4 Fe1 2.058(2)
C4 H4 0.9300
C5 Fe1 2.039(2)
C5 H5 0.9300
C6 C7 1.406(4)
C6 C10 1.413(4)
C6 Fe1 2.033(3)
C6 H6 0.9300
C7 C8 1.404(4)
C7 Fe1 2.039(3)
C7 H7 0.9300
C8 C9 1.393(4)
C8 Fe1 2.042(3)
C8 H8 0.9300
C9 C10 1.384(5)
C9 Fe1 2.046(3)
C9 H9 0.9300
C10 Fe1 2.042(3)
C10 H10 0.9300
C11 O1 1.356(3)
C11 C16 1.395(3)
C11 C12 1.395(3)
C12 C13 1.391(3)
C12 N1 1.471(3)
C13 C14 1.373(3)
C13 H13 0.9300
C14 C15 1.384(3)
C14 N2 1.466(3)
C15 C16 1.378(3)
C15 H15 0.9300
C16 H16 0.9300
C17 F1 1.316(3)
C17 F2 1.322(3)
C17 F3 1.324(3)
C17 S1 1.838(3)
N1 O3 1.218(3)
N1 O2 1.221(3)
N2 O5 1.223(3)
N2 O4 1.226(3)
O6 S1 1.4264(18)
O7 S1 1.4250(18)

loop_
_geom_torsion_atom_site_label_1
_geom_torsion_atom_site_label_2
_geom_torsion_atom_site_label_3
_geom_torsion_atom_site_label_4
_geom_torsion
C5 C1 C2 O1 176.6(2)
S1 C1 C2 O1 1.6(4)
Fe1 C1 C2 O1 115.9(2)
C5 C1 C2 C3 -1.0(3)
S1 C1 C2 C3 -175.96(18)
Fe1 C1 C2 C3 -61.72(16)
C5 C1 C2 Fe1 60.74(16)
S1 C1 C2 Fe1 -114.2(2)
O1 C2 C3 C4 -176.5(2)
C1 C2 C3 C4 1.1(3)
Fe1 C2 C3 C4 -58.60(16)
O1 C2 C3 Fe1 -117.9(2)
C1 C2 C3 Fe1 59.73(16)
C2 C3 C4 C5 -0.9(3)
Fe1 C3 C4 C5 -57.71(17)
C2 C3 C4 Fe1 56.85(16)
C3 C4 C5 C1 0.2(3)
Fe1 C4 C5 C1 -57.69(16)
C3 C4 C5 Fe1 57.94(17)
C2 C1 C5 C4 0.4(3)
S1 C1 C5 C4 175.53(18)
Fe1 C1 C5 C4 59.60(17)
C2 C1 C5 Fe1 -59.15(16)
S1 C1 C5 Fe1 115.9(2)
C10 C6 C7 C8 -0.3(3)
Fe1 C6 C7 C8 60.05(18)
C10 C6 C7 Fe1 -60.35(19)
C6 C7 C8 C9 -0.1(3)
Fe1 C7 C8 C9 59.7(2)
C6 C7 C8 Fe1 -59.79(19)
C7 C8 C9 C10 0.4(3)
Fe1 C8 C9 C10 59.8(2)
C7 C8 C9 Fe1 -59.44(19)
C8 C9 C10 C6 -0.6(3)
Fe1 C9 C10 C6 59.15(19)
C8 C9 C10 Fe1 -59.7(2)
C7 C6 C10 C9 0.5(3)
Fe1 C6 C10 C9 -59.8(2)
C7 C6 C10 Fe1 60.31(19)
O1 C11 C12 C13 -177.2(2)
C16 C11 C12 C13 2.4(3)
O1 C11 C12 N1 1.6(3)
C16 C11 C12 N1 -178.7(2)
C11 C12 C13 C14 0.8(3)
N1 C12 C13 C14 -178.2(2)
C12 C13 C14 C15 -2.9(4)
C12 C13 C14 N2 176.1(2)
C13 C14 C15 C16 1.7(4)
N2 C14 C15 C16 -177.3(2)
C14 C15 C16 C11 1.7(4)
O1 C11 C16 C15 176.0(2)
C12 C11 C16 C15 -3.7(4)
C13 C12 N1 O3 -20.3(3)
C11 C12 N1 O3 160.8(2)
C13 C12 N1 O2 157.9(2)
C11 C12 N1 O2 -21.0(3)
C13 C14 N2 O5 -166.8(2)
C15 C14 N2 O5 12.2(3)
C13 C14 N2 O4 12.6(3)
C15 C14 N2 O4 -168.3(2)
C16 C11 O1 C2 17.9(3)
C12 C11 O1 C2 -162.4(2)
C3 C2 O1 C11 -98.7(3)
C1 C2 O1 C11 84.1(3)
Fe1 C2 O1 C11 170.32(16)
C5 C1 S1 O7 -28.0(3)
C2 C1 S1 O7 146.1(2)
Fe1 C1 S1 O7 60.28(17)
C5 C1 S1 O6 -164.8(2)
C2 C1 S1 O6 9.3(3)
Fe1 C1 S1 O6 -76.54(16)
C5 C1 S1 C17 83.1(2)
C2 C1 S1 C17 -102.8(2)
Fe1 C1 S1 C17 171.41(14)
F1 C17 S1 O7 60.4(2)
F2 C17 S1 O7 -59.4(2)
F3 C17 S1 O7 -178.3(2)
F1 C17 S1 O6 -170.80(19)
F2 C17 S1 O6 69.3(2)
F3 C17 S1 O6 -49.5(2)
F1 C17 S1 C1 -55.0(2)
F2 C17 S1 C1 -174.90(19)
F3 C17 S1 C1 66.3(2)
